data_7233111
loop_
_publ_author_name
'Vu\<sak, Darko'
'Smre\<cki, Neven'
'Prugove\<cki, Biserka'
'\/Dilovi\'c, Ivica'
'Kirasi\'c, Inka'
'\<Zili\'c, Dijana'
'Muratovi\'c, Senada'
'Matkovi\'c-\<Calogovi\'c, Dubravka'

_publ_section_title
;
 Cobalt, nickel and copper complexes with glycinamide: structural insights
 and magnetic properties
;
_journal_issue 38
_journal_name_full 'RSC Advances'
_journal_page_first 21637
_journal_paper_doi 10.1039/C9RA03693H
_journal_volume 9
_journal_year 2019
_chemical_formula_moiety 'C4 H16 N4 Ni O4, I2'
_chemical_formula_sum 'C4 H16 I2 N4 Ni O4'
_chemical_formula_weight 496.72
_chemical_name_systematic 'diaquabis(glycinamide)nickel(II) iodide'
_space_group_crystal_system monoclinic
_space_group_IT_number 15
_space_group_name_Hall '-I 2ya'
_space_group_name_H-M_alt 'I 1 2/a 1'
_symmetry_space_group_name_Hall '-I 2ya'
_symmetry_space_group_name_H-M 'I 1 2/a 1'
_atom_sites_solution_hydrogens mixed
_audit_creation_method SHELXL-2014/7
_audit_update_record
;
2019-05-10 deposited with the CCDC.    2019-06-17 downloaded from the CCDC.
;
_cell_angle_alpha 90
_cell_angle_beta 98.742(9)
_cell_angle_gamma 90
_cell_formula_units_Z 4
_cell_length_a 7.2589(7)
_cell_length_b 10.3706(10)
_cell_length_c 19.2258(17)
_cell_measurement_reflns_used 1109
_cell_measurement_temperature 150(2)
_cell_measurement_theta_max 31.9250
_cell_measurement_theta_min 5.0510
_cell_volume 1430.5(2)
_computing_cell_refinement 'CrysAlis RED (Oxford Diffraction,2018)'
_computing_data_collection 'CrysAlis CCD (Oxford Diffraction,2010)'
_computing_data_reduction 'CrysAlis RED (Oxford Diffraction,2018)'
_computing_molecular_graphics 'MERCURY (C.F. Macrae et al , 2008)'
_computing_publication_material 'SHELXL-2014/7 (Sheldrick, 2014)'
_computing_structure_refinement 'SHELXL-2014/7 (Sheldrick, 2014)'
_computing_structure_solution 'SHELXS-97 (Sheldrick, 1990)'
_diffrn_ambient_temperature 150(2)
_diffrn_detector_area_resol_mean 16.3426
_diffrn_measured_fraction_theta_full 0.995
_diffrn_measured_fraction_theta_max 0.996
_diffrn_measurement_device_type 'Xcalibur, Sapphire3'
_diffrn_measurement_method '\w scans'
_diffrn_radiation_type MoK\a
_diffrn_radiation_wavelength 0.71073
_diffrn_reflns_av_R_equivalents 0.0384
_diffrn_reflns_av_unetI/netI 0.0277
_diffrn_reflns_Laue_measured_fraction_full 0.995
_diffrn_reflns_Laue_measured_fraction_max 0.996
_diffrn_reflns_limit_h_max 9
_diffrn_reflns_limit_h_min -9
_diffrn_reflns_limit_k_max 13
_diffrn_reflns_limit_k_min -13
_diffrn_reflns_limit_l_max 24
_diffrn_reflns_limit_l_min -21
_diffrn_reflns_number 2506
_diffrn_reflns_point_group_measured_fraction_full 0.995
_diffrn_reflns_point_group_measured_fraction_max 0.996
_diffrn_reflns_theta_full 25.242
_diffrn_reflns_theta_max 26.989
_diffrn_reflns_theta_min 4.288
_diffrn_source 'fine-focus sealed X-ray tube'
_exptl_absorpt_coefficient_mu 5.675
_exptl_absorpt_correction_T_max 1.00000
_exptl_absorpt_correction_T_min 0.58320
_exptl_absorpt_correction_type multi-scan
_exptl_absorpt_process_details
;
CrysAlisPro 1.171.39.46 (Rigaku Oxford Diffraction, 2018)
Empirical absorption correction using spherical harmonics,
 implemented in SCALE3 ABSPACK scaling algorithm.
;
_exptl_crystal_colour blue
_exptl_crystal_density_diffrn 2.306
_exptl_crystal_description prism
_exptl_crystal_F_000 936
_exptl_crystal_recrystallization_method 'Re-crystallisation from solvent: water'
_exptl_crystal_size_max 0.420
_exptl_crystal_size_mid 0.210
_exptl_crystal_size_min 0.140
_refine_diff_density_max 2.278
_refine_diff_density_min -0.755
_refine_diff_density_rms 0.185
_refine_ls_extinction_method none
_refine_ls_goodness_of_fit_ref 1.190
_refine_ls_hydrogen_treatment mixed
_refine_ls_matrix_type full
_refine_ls_number_parameters 78
_refine_ls_number_reflns 2506
_refine_ls_number_restraints 3
_refine_ls_restrained_S_all 1.190
_refine_ls_R_factor_all 0.0406
_refine_ls_R_factor_gt 0.0353
_refine_ls_shift/su_max 0.000
_refine_ls_shift/su_mean 0.000
_refine_ls_structure_factor_coef Fsqd
_refine_ls_weighting_details 'w=1/[\s^2^(Fo^2^)+(0.0549P)^2^+2.1388P] where P=(Fo^2^+2Fc^2^)/3'
_refine_ls_weighting_scheme calc
_refine_ls_wR_factor_gt 0.0993
_refine_ls_wR_factor_ref 0.1020
_reflns_Friedel_coverage 0.000
_reflns_number_gt 2208
_reflns_number_total 2506
_reflns_threshold_expression 'I > 2\s(I)'
_cod_data_source_file c9ra03693h2.cif
_cod_data_source_block 2c_LT
_cod_database_code 7233111
_shelx_shelxl_version_number 2014/7
_shelx_space_group_comment
;
The symmetry employed for this shelxl refinement is uniquely defined
by the following loop, which should always be used as a source of
symmetry information in preference to the above space-group names.
They are only intended as comments.
;
_shelx_estimated_absorpt_t_min 0.199
_shelx_estimated_absorpt_t_max 0.504

loop_
_space_group_symop_operation_xyz
'x, y, z'
'-x+1/2, y, -z'
'x+1/2, y+1/2, z+1/2'
'-x+1, y+1/2, -z+1/2'
'-x, -y, -z'
'x-1/2, -y, z'
'-x+1/2, -y+1/2, -z+1/2'
'x, -y+1/2, z+1/2'

loop_
_atom_site_label
_atom_site_type_symbol
_atom_site_fract_x
_atom_site_fract_y
_atom_site_fract_z
_atom_site_U_iso_or_equiv
_atom_site_adp_type
_atom_site_occupancy
_atom_site_site_symmetry_order
_atom_site_calc_flag
_atom_site_refinement_flags_posn
_atom_site_refinement_flags_adp
_atom_site_refinement_flags_occupancy
N1 N 0.1131(8) 1.0082(6) 0.3117(3) 0.0336(13) Uani 1 1 d . . .
H1A H 0.1134 1.0913 0.3210 0.040 Uiso 1 1 calc R U .
H1B H 0.0889 0.9811 0.2679 0.040 Uiso 1 1 calc R U .
C1 C 0.1488(8) 0.9243(6) 0.3634(3) 0.0213(13) Uani 1 1 d . . .
H1WA H 0.577(9) 0.887(3) 0.469(4) 0.03(2) Uiso 1 1 d D . .
H1WB H 0.571(12) 0.753(4) 0.464(5) 0.08(4) Uiso 1 1 d D . .
I1 I 0.15582(7) 0.36412(4) 0.34672(2) 0.02828(17) Uani 1 1 d . . .
Ni1 Ni 0.2500 0.81934(10) 0.5000 0.0217(3) Uani 1 2 d S T P
O1W O 0.5258(7) 0.8198(5) 0.4814(3) 0.0286(10) Uani 1 1 d D . .
O1 O 0.1842(6) 0.9622(4) 0.4274(2) 0.0249(9) Uani 1 1 d . . .
C2 C 0.1502(10) 0.7841(6) 0.3476(3) 0.0270(13) Uani 1 1 d . . .
H2A H 0.0354 0.7615 0.3152 0.032 Uiso 1 1 calc R U .
H2B H 0.2582 0.7643 0.3236 0.032 Uiso 1 1 calc R U .
N2 N 0.1613(8) 0.7048(5) 0.4122(3) 0.0272(12) Uani 1 1 d . . .
H2C H 0.2428 0.6387 0.4103 0.033 Uiso 1 1 calc R U .
H2D H 0.0473 0.6708 0.4154 0.033 Uiso 1 1 calc R U .

loop_
_atom_site_aniso_label
_atom_site_aniso_U_11
_atom_site_aniso_U_22
_atom_site_aniso_U_33
_atom_site_aniso_U_23
_atom_site_aniso_U_13
_atom_site_aniso_U_12
N1 0.049(4) 0.032(3) 0.019(3) 0.000(2) 0.001(2) -0.001(3)
C1 0.012(3) 0.021(3) 0.030(3) 0.004(2) 0.001(2) 0.000(2)
I1 0.0305(3) 0.0246(2) 0.0292(2) 0.00211(16) 0.00269(19) -0.00027(17)
Ni1 0.0257(7) 0.0186(5) 0.0201(5) 0.000 0.0016(5) 0.000
O1W 0.026(3) 0.025(2) 0.037(3) 0.000(2) 0.012(2) -0.005(2)
O1 0.031(2) 0.0209(19) 0.022(2) 0.0010(17) 0.0013(18) 0.0003(19)
C2 0.034(4) 0.020(3) 0.029(3) -0.001(2) 0.009(3) 0.002(3)
N2 0.028(3) 0.024(3) 0.028(3) 0.002(2) -0.001(2) -0.004(2)

loop_
_atom_type_symbol
_atom_type_description
_atom_type_scat_dispersion_real
_atom_type_scat_dispersion_imag
_atom_type_scat_source
C C 0.0033 0.0016 'International Tables Vol C Tables 4.2.6.8 and 6.1.1.4'
H H 0.0000 0.0000 'International Tables Vol C Tables 4.2.6.8 and 6.1.1.4'
N N 0.0061 0.0033 'International Tables Vol C Tables 4.2.6.8 and 6.1.1.4'
O O 0.0106 0.0060 'International Tables Vol C Tables 4.2.6.8 and 6.1.1.4'
Ni Ni 0.3393 1.1124 'International Tables Vol C Tables 4.2.6.8 and 6.1.1.4'
I I -0.4742 1.8119 'International Tables Vol C Tables 4.2.6.8 and 6.1.1.4'

loop_
_geom_angle_atom_site_label_1
_geom_angle_atom_site_label_2
_geom_angle_atom_site_label_3
_geom_angle
_geom_angle_site_symmetry_1
_geom_angle_site_symmetry_3
O1 C1 N1 120.7(6) . .
O1 C1 C2 119.4(5) . .
N1 C1 C2 119.9(6) . .
O1 Ni1 O1 86.9(2) . 2_556
O1 Ni1 N2 81.29(19) . .
O1 Ni1 N2 168.08(18) 2_556 .
O1 Ni1 N2 168.08(19) . 2_556
O1 Ni1 N2 81.29(19) 2_556 2_556
N2 Ni1 N2 110.5(3) . 2_556
O1 Ni1 O1W 89.14(19) . 2_556
O1 Ni1 O1W 90.69(19) 2_556 2_556
N2 Ni1 O1W 87.4(2) . 2_556
N2 Ni1 O1W 92.8(2) 2_556 2_556
O1 Ni1 O1W 90.69(19) . .
O1 Ni1 O1W 89.14(19) 2_556 .
N2 Ni1 O1W 92.8(2) . .
N2 Ni1 O1W 87.3(2) 2_556 .
O1W Ni1 O1W 179.8(3) 2_556 .
C1 O1 Ni1 115.2(4) . .
N2 C2 C1 111.9(5) . .
C2 N2 Ni1 109.5(4) . .

loop_
_geom_bond_atom_site_label_1
_geom_bond_atom_site_label_2
_geom_bond_distance
_geom_bond_site_symmetry_2
N1 C1 1.316(8) .
C1 O1 1.281(7) .
C1 C2 1.485(9) .
Ni1 O1 2.041(4) .
Ni1 O1 2.041(4) 2_556
Ni1 N2 2.084(5) .
Ni1 N2 2.084(5) 2_556
Ni1 O1W 2.087(5) 2_556
Ni1 O1W 2.087(5) .
C2 N2 1.482(8) .
